data_7250803
loop_
_publ_author_name
'Ozeryanskii, Valery A.'
'Demidov, Oleg P.'
'Marchenko, Andrey V.'

_publ_section_title
;
 Intramolecular hydrogen bonding in 1,8-bis(dimethylamino)naphthalenes
 containing two to four heteroatomic functions in the ortho- and
 peri-positions: from CD3 to sulfur and selenium
;
_journal_issue 37
_journal_name_full CrystEngComm
_journal_page_first 6163
_journal_page_last 6173
_journal_paper_doi 10.1039/D5CE00621J
_journal_volume 27
_journal_year 2025
_chemical_formula_moiety 'C14 H19 N2, Cl O4'
_chemical_formula_sum 'C14 H19 Cl N2 O4'
_chemical_formula_weight 314.76
_chemical_temperature_decomposition 570.1(10)
_space_group_crystal_system triclinic
_space_group_IT_number 2
_space_group_name_Hall '-P 1'
_space_group_name_H-M_alt 'P -1'
_atom_sites_solution_hydrogens mixed
_atom_sites_solution_primary dual
_audit_creation_date 2024-12-02
_audit_creation_method
;
Olex2 1.5
(compiled 2024.02.16 svn.r378c4104 for OlexSys, GUI svn.r6928)
;
_audit_update_record
;
2025-06-13 deposited with the CCDC.	2025-08-25 downloaded from the CCDC.
;
_cell_angle_alpha 84.836(4)
_cell_angle_beta 73.423(5)
_cell_angle_gamma 78.518(5)
_cell_formula_units_Z 2
_cell_length_a 8.1255(5)
_cell_length_b 8.1953(4)
_cell_length_c 12.3764(6)
_cell_measurement_reflns_used 10417
_cell_measurement_temperature 296.17(16)
_cell_measurement_theta_max 75.7990
_cell_measurement_theta_min 3.6800
_cell_volume 773.61(8)
_computing_cell_refinement 'CrysAlisPro 1.171.43.90 (Rigaku OD, 2023)'
_computing_data_collection 'CrysAlisPro system (CCD 43.90 64-bit (release 15-09-2023))'
_computing_data_reduction 'CrysAlisPro 1.171.43.90 (Rigaku OD, 2023)'
_computing_molecular_graphics 'Olex2 1.5 (Dolomanov et al., 2009)'
_computing_publication_material 'Olex2 1.5 (Dolomanov et al., 2009)'
_computing_structure_refinement 'SHELXL 2019/2 (Sheldrick, 2015)'
_computing_structure_solution 'SHELXT 2018/2 (Sheldrick, 2018)'
_diffrn_ambient_environment air
_diffrn_ambient_temperature 296.17(16)
_diffrn_detector 'CCD plate'
_diffrn_detector_area_resol_mean 5.2529
_diffrn_detector_type AtlasS2
_diffrn_measured_fraction_theta_full 1.000
_diffrn_measured_fraction_theta_max 0.989
_diffrn_measurement_details
;
List of Runs (angles in degrees, time in seconds):

  # Type    Start    End  Width  t~exp~   \w     \q     \k     \f   Frames
#--------------------------------------------------------------------------
  1  \w    -75.00  37.00   1.00    6.15    --  -41.19  81.00 -26.00  112
  2  \w    -21.00  75.00   1.00    6.15    --   41.19 -81.00-149.00   96
  3  \w     34.00 146.00   1.00   24.58    --  112.00 -81.00-149.00  112
  4  \w    103.00 178.00   1.00   24.58    --  112.00  81.00 -26.00   75
  5  \w    -87.00  -6.00   1.00    6.15    --  -41.19 125.00  90.00   81
  6  \w   -113.00 -13.00   1.00    6.15    --  -41.19 -57.00-150.00  100
  7  \w      6.00  32.00   1.00    6.15    --   41.19  85.00  62.81   26
  8  \w     17.00 115.00   1.00    6.15    --   41.19  38.00 120.00   98
  9  \w      7.00  34.00   1.00    6.15    --   41.19  83.00  88.39   27
 10  \w     39.00 138.00   1.00   24.58    --  112.00 -45.00  60.00   99
 11  \w    103.00 178.00   1.00   24.58    --  112.00  77.00 120.00   75
 12  \w     86.00 178.00   1.00   24.58    --  112.00  45.00  60.00   92
 13  \w     59.00 178.00   1.00   24.58    --  112.00  15.00-180.00  119
 14  \w     39.00 109.00   1.00   24.58    --  112.00-111.00 -60.00   70
 15  \w     59.00 178.00   1.00   24.58    --  112.00  15.00-180.00  119
 16  \w     39.00 109.00   1.00   24.58    --  112.00-111.00-150.00   70
 17  \w     39.00 109.00   1.00   24.58    --  112.00-111.00 -30.00   70
 18  \w     84.00 178.00   1.00   24.58    --  112.00  30.00-120.00   94
 19  \w    103.00 178.00   1.00   24.58    --  112.00  77.00 120.00   75
 20  \w     39.00 109.00   1.00   24.58    --  112.00-111.00 -60.00   70
 21  \w     39.00 109.00   1.00   24.58    --  112.00-111.00 120.00   70
 22  \w     30.00 106.00   1.00   24.58    --  112.00 -95.00  30.00   76
 23  \w     39.00 109.00   1.00   24.58    --  112.00-111.00   0.00   70
 24  \w    103.00 178.00   1.00   24.58    --  112.00  77.00-180.00   75
 25  \w     39.00 109.00   1.00   24.58    --  112.00-111.00 -90.00   70
 26  \w     84.00 178.00   1.00   24.58    --  112.00  30.00-120.00   94
 27  \w     39.00 109.00   1.00   24.58    --  112.00-111.00 150.00   70
 28  \w     40.00 141.00   1.00   24.58    --  112.00 -61.00 -90.00  101
 29  \w    103.00 178.00   1.00   24.58    --  112.00  77.00 -60.00   75
 30  \w     30.00 106.00   1.00   24.58    --  112.00 -95.00-150.00   76
 31  \w     36.00 140.00   1.00   24.58    --  112.00 -30.00-180.00  104
 32  \w     86.00 178.00   1.00   24.58    --  112.00  45.00  60.00   92
 33  \w     39.00 109.00   1.00   24.58    --  112.00-111.00  30.00   70
 34  \w     40.00 141.00   1.00   24.58    --  112.00 -61.00   0.00  101
 35  \w     36.00 140.00   1.00   24.58    --  112.00 -30.00 120.00  104
 36  \w     39.00 109.00   1.00   24.58    --  112.00-111.00  60.00   70
 37  \w    103.00 178.00   1.00   24.58    --  112.00  77.00 -90.00   75
 38  \w     61.00 146.00   1.00   24.58    --  112.00 178.00-120.00   85
 39  \w     61.00 146.00   1.00   24.58    --  112.00 178.00 -90.00   85
 40  \w     61.00 146.00   1.00   24.58    --  112.00 178.00  60.00   85
 41  \w     61.00 146.00   1.00   24.58    --  112.00 178.00  90.00   85
 42  \w     36.00 145.00   1.00   24.58    --  112.00 -77.00 150.00  109
 43  \w     40.00 141.00   1.00   24.58    --  112.00 -61.00   0.00  101
 44  \w   -113.00 -13.00   1.00    6.15    --  -41.19 -57.00  60.00  100
 45  \w   -115.00 -17.00   1.00    6.15    --  -41.19 -38.00 -60.00   98
 46  \w    -87.00  -6.00   1.00    6.15    --  -41.19 125.00  30.00   81
 47  \w   -113.00 -13.00   1.00    6.15    --  -41.19 -57.00 -90.00  100
 48  \w      8.00  42.00   1.00    6.15    --   41.19  80.00-170.14   34
 49  \w      6.00  32.00   1.00    6.15    --   41.19  85.00 138.05   26
 50  \w      6.00  32.00   1.00    6.15    --   41.19  85.00   1.00   26
 51  \w      6.00  32.00   1.00    6.15    --   41.19  85.00 -36.41   26
 52  \w      7.00  42.00   1.00    6.15    --   41.19  82.00-119.91   35
 53  \w     83.00 178.00   1.00   24.58    --  112.00  61.00-180.00   95
 54  \w     83.00 178.00   1.00   24.58    --  112.00  61.00 -60.00   95
 55  \w     83.00 178.00   1.00   24.58    --  112.00  61.00  90.00   95
 56  \w     83.00 178.00   1.00   24.58    --  112.00  61.00 -90.00   95
 57  \w     83.00 178.00   1.00   24.58    --  112.00  61.00 -30.00   95
 58  \w     83.00 178.00   1.00   24.58    --  112.00  61.00   0.00   95
;
_diffrn_measurement_device 'four-circle diffractometer'
_diffrn_measurement_device_type 'SuperNova, Dual, Cu at home/near, AtlasS2'
_diffrn_measurement_method '\w scans'
_diffrn_orient_matrix_type 'CrysAlisPro convention (1999,Acta A55,543-557)'
_diffrn_orient_matrix_UB_11 -0.1918492000
_diffrn_orient_matrix_UB_12 0.0393607000
_diffrn_orient_matrix_UB_13 -0.0036342000
_diffrn_orient_matrix_UB_21 -0.0524943000
_diffrn_orient_matrix_UB_22 -0.1010424000
_diffrn_orient_matrix_UB_23 0.1115790000
_diffrn_orient_matrix_UB_31 -0.0300954000
_diffrn_orient_matrix_UB_32 0.1583738000
_diffrn_orient_matrix_UB_33 0.0665216000
_diffrn_radiation_monochromator mirror
_diffrn_radiation_probe x-ray
_diffrn_radiation_type 'Cu K\a'
_diffrn_radiation_wavelength 1.54184
_diffrn_reflns_av_R_equivalents 0.0424
_diffrn_reflns_av_unetI/netI 0.0207
_diffrn_reflns_Laue_measured_fraction_full 1.000
_diffrn_reflns_Laue_measured_fraction_max 0.989
_diffrn_reflns_limit_h_max 10
_diffrn_reflns_limit_h_min -10
_diffrn_reflns_limit_k_max 10
_diffrn_reflns_limit_k_min -9
_diffrn_reflns_limit_l_max 15
_diffrn_reflns_limit_l_min -15
_diffrn_reflns_number 21328
_diffrn_reflns_point_group_measured_fraction_full 1.000
_diffrn_reflns_point_group_measured_fraction_max 0.989
_diffrn_reflns_theta_full 67.684
_diffrn_reflns_theta_max 76.366
_diffrn_reflns_theta_min 3.729
_diffrn_source 'micro-focus sealed X-ray tube'
_diffrn_source_type 'SuperNova (Cu) X-ray Source'
_exptl_absorpt_coefficient_mu 2.346
_exptl_absorpt_correction_T_max 1.000
_exptl_absorpt_correction_T_min 0.571
_exptl_absorpt_correction_type gaussian
_exptl_absorpt_process_details
;
CrysAlisPro 1.171.43.90 (Rigaku Oxford Diffraction, 2023)
Numerical absorption correction based on gaussian integration over
a multifaceted crystal model
Empirical absorption correction using spherical harmonics,
implemented in SCALE3 ABSPACK scaling algorithm.
;
_exptl_crystal_colour colourless
_exptl_crystal_colour_primary colourless
_exptl_crystal_density_diffrn 1.351
_exptl_crystal_description plate
_exptl_crystal_F_000 332
_exptl_crystal_recrystallization_method 'Re-crystallisation from solvent: Ethanol'
_exptl_crystal_size_max 0.262
_exptl_crystal_size_mid 0.207
_exptl_crystal_size_min 0.021
_refine_diff_density_max 0.425
_refine_diff_density_min -0.370
_refine_diff_density_rms 0.052
_refine_ls_extinction_method none
_refine_ls_goodness_of_fit_ref 1.069
_refine_ls_hydrogen_treatment mixed
_refine_ls_matrix_type full
_refine_ls_number_parameters 235
_refine_ls_number_reflns 3209
_refine_ls_number_restraints 97
_refine_ls_restrained_S_all 1.195
_refine_ls_R_factor_all 0.0688
_refine_ls_R_factor_gt 0.0632
_refine_ls_shift/su_max 0.000
_refine_ls_shift/su_mean 0.000
_refine_ls_structure_factor_coef Fsqd
_refine_ls_weighting_details 'w=1/[\s^2^(Fo^2^)+(0.1103P)^2^+0.2814P] where P=(Fo^2^+2Fc^2^)/3'
_refine_ls_weighting_scheme calc
_refine_ls_wR_factor_gt 0.1855
_refine_ls_wR_factor_ref 0.1921
_reflns_Friedel_coverage 0.000
_reflns_number_gt 2798
_reflns_number_total 3209
_reflns_threshold_expression 'I > 2\s(I)'
_cod_data_source_file d5ce00621j2.cif
_cod_data_source_block Str_1xHClO4
_cod_depositor_comments
;
The following automatic conversions were performed:

data name '_chemical_melting_point' was changed to
'_chemical_temperature_decomposition' since the value had been given
as '296-298 deg.C (decomp.)'. The value was changed to '570.1(10)' --
it was converted from degrees Celsius (C) to kelvins (K), the average
value was taken and precision was estimated.

Automatic conversion script
Id: cif_fix_values 8170 2020-07-09 18:12:32Z antanas 

 Adding full bibliography for 7250802--7250812.cif.
;
_cod_database_code 7250803
_shelx_shelxl_version_number 2019/2
_chemical_oxdiff_formula 'C14 H19 N2, Cl O4'
_shelx_space_group_comment
;
The symmetry employed for this shelxl refinement is uniquely defined
by the following loop, which should always be used as a source of
symmetry information in preference to the above space-group names.
They are only intended as comments.
;
_shelx_estimated_absorpt_t_max 0.952
_shelx_estimated_absorpt_t_min 0.579
_olex2_refinement_description
;
1. Fixed Uiso
 At 1.2 times of:
  All C(H) groups
 At 1.5 times of:
  All C(H,H,H) groups
2. Restrained distances
 Cl1-O4 = Cl1-O2 = Cl1-O3 = Cl1-O5
 1.5 with sigma of 0.02
 Cl1-O4 \\sim Cl1-O2 \\sim Cl1-O3 \\sim Cl1-O5
 with sigma of 0.02
 O4-O3 \\sim O2-O5 \\sim O4-O5 \\sim O2-O3 \\sim O4-O2 \\sim O3-O5
 with sigma of 0.04
 Cl1-O4 \\sim Cl1-O8
 with sigma of 0.02
 Cl1-O2 \\sim Cl1-O6
 with sigma of 0.02
 Cl1-O3 \\sim Cl1-O9
 with sigma of 0.02
 Cl1-O5 \\sim Cl1-O7
 with sigma of 0.02
3. Uiso/Uaniso restraints and constraints
Cl1 \\sim O4 \\sim O2 \\sim O3 \\sim O5: within 2A with sigma of 0.04 and sigma
for terminal atoms of 0.08 within 2A
4. Rigid body (RIGU) restrains
 Cl1, O4, O2, O3, O5
 with sigma for 1-2 distances of 0.004 and sigma for 1-3 distances of 0.004
5. Others
 Sof(O8)=Sof(O7)=Sof(O6)=Sof(O9)=1-FVAR(1)
 Sof(O4)=Sof(O2)=Sof(O3)=Sof(O5)=FVAR(1)
6.a Aromatic/amide H refined with riding coordinates:
 C8(H8), C6(H6), C4(H4), C2(H2A), C7(H7), C3(H3)
6.b Idealised Me refined as rotating group:
 C13(H13A,H13B,H13C), C11(H11A,H11B,H11C), C12(H12A,H12B,H12C), C14(H14A,H14B,
 H14C)
;
_olex2_submission_special_instructions 'No special instructions were received'
_oxdiff_exptl_absorpt_empirical_details
;
Empirical correction (ABSPACK) includes:
- Absorption correction using spherical harmonics
- Frame scaling
;
_oxdiff_exptl_absorpt_empirical_full_max 1.865
_oxdiff_exptl_absorpt_empirical_full_min 0.750

loop_
_space_group_symop_operation_xyz
'x, y, z'
'-x, -y, -z'

loop_
_atom_site_label
_atom_site_type_symbol
_atom_site_fract_x
_atom_site_fract_y
_atom_site_fract_z
_atom_site_U_iso_or_equiv
_atom_site_adp_type
_atom_site_occupancy
_atom_site_site_symmetry_order
_atom_site_calc_flag
_atom_site_refinement_flags_posn
_atom_site_refinement_flags_adp
_atom_site_refinement_flags_occupancy
_atom_site_disorder_assembly
_atom_site_disorder_group
N2 N 0.4407(3) 0.8346(3) 0.32387(17) 0.0527(5) Uani 1 1 d . . . . .
N1 N 0.2153(3) 0.6621(3) 0.31096(18) 0.0541(5) Uani 1 1 d . . . . .
C10 C 0.4281(3) 0.7504(3) 0.1408(2) 0.0525(5) Uani 1 1 d . . . . .
C9 C 0.5206(3) 0.8166(3) 0.2032(2) 0.0533(5) Uani 1 1 d . . . . .
C1 C 0.2729(3) 0.6833(3) 0.1886(2) 0.0548(5) Uani 1 1 d . . . . .
C5 C 0.4967(5) 0.7514(3) 0.0211(2) 0.0680(7) Uani 1 1 d . . . . .
C8 C 0.6750(4) 0.8693(4) 0.1513(3) 0.0712(7) Uani 1 1 d . . . . .
H8 H 0.733155 0.912089 0.193912 0.085 Uiso 1 1 calc R U . . .
C6 C 0.6578(5) 0.8041(4) -0.0287(3) 0.0836(10) Uani 1 1 d . . . . .
H6 H 0.704472 0.801065 -0.106506 0.100 Uiso 1 1 calc R U . . .
C13 C 0.3515(4) 1.0081(4) 0.3505(3) 0.0745(8) Uani 1 1 d . . . . .
H13A H 0.435636 1.080716 0.329334 0.112 Uiso 1 1 calc R U . . .
H13B H 0.295492 1.014553 0.429998 0.112 Uiso 1 1 calc R U . . .
H13C H 0.265520 1.041581 0.309530 0.112 Uiso 1 1 calc R U . . .
C4 C 0.4007(6) 0.6998(4) -0.0443(3) 0.0843(11) Uani 1 1 d . . . . .
H4 H 0.442816 0.703696 -0.122498 0.101 Uiso 1 1 calc R U . . .
C11 C 0.2650(5) 0.4865(4) 0.3475(3) 0.0756(8) Uani 1 1 d . . . . .
H11A H 0.201196 0.418049 0.322174 0.113 Uiso 1 1 calc R U . . .
H11B H 0.237953 0.478180 0.428340 0.113 Uiso 1 1 calc R U . . .
H11C H 0.387920 0.449450 0.315765 0.113 Uiso 1 1 calc R U . . .
C2 C 0.1862(5) 0.6327(4) 0.1214(3) 0.0756(8) Uani 1 1 d . . . . .
H2A H 0.084762 0.590019 0.154134 0.091 Uiso 1 1 calc R U . . .
C7 C 0.7454(5) 0.8588(4) 0.0344(3) 0.0856(10) Uani 1 1 d . . . . .
H7 H 0.852914 0.889559 -0.000014 0.103 Uiso 1 1 calc R U . . .
C12 C 0.0266(4) 0.7269(5) 0.3599(3) 0.0803(9) Uani 1 1 d . . . . .
H12A H -0.002104 0.838790 0.331564 0.120 Uiso 1 1 calc R U . . .
H12B H 0.001018 0.726191 0.440545 0.120 Uiso 1 1 calc R U . . .
H12C H -0.041019 0.657652 0.339071 0.120 Uiso 1 1 calc R U . . .
C14 C 0.5609(4) 0.7711(5) 0.3947(3) 0.0797(9) Uani 1 1 d . . . . .
H14A H 0.614543 0.657836 0.376808 0.120 Uiso 1 1 calc R U . . .
H14B H 0.496455 0.775995 0.472844 0.120 Uiso 1 1 calc R U . . .
H14C H 0.649550 0.838387 0.380191 0.120 Uiso 1 1 calc R U . . .
C3 C 0.2491(6) 0.6448(4) 0.0041(3) 0.0897(11) Uani 1 1 d . . . . .
H3 H 0.186593 0.614897 -0.040993 0.108 Uiso 1 1 calc R U . . .
Cl1 Cl 0.15985(8) 0.74431(8) 0.68536(5) 0.0638(3) Uani 1 1 d D U . . .
O4 O 0.3292(8) 0.7332(18) 0.6900(7) 0.101(3) Uani 0.385(11) 1 d D U P A 1
O2 O 0.093(2) 0.6139(16) 0.7417(12) 0.163(5) Uani 0.385(11) 1 d D U P A 1
O3 O 0.1364(16) 0.822(2) 0.5858(8) 0.144(5) Uani 0.385(11) 1 d D U P A 1
O5 O 0.0644(18) 0.8743(12) 0.7651(8) 0.121(4) Uani 0.385(11) 1 d D U P A 1
O8 O 0.234(2) 0.5977(12) 0.7313(11) 0.232(8) Uani 0.615(11) 1 d D . P A 2
O7 O -0.0005(9) 0.786(2) 0.7478(11) 0.226(6) Uani 0.615(11) 1 d D . P A 2
O6 O 0.1636(16) 0.6815(17) 0.5842(6) 0.176(5) Uani 0.615(11) 1 d D . P A 2
O9 O 0.2670(18) 0.8535(16) 0.6734(10) 0.204(6) Uani 0.615(11) 1 d D . P A 2
H2 H 0.305(6) 0.741(5) 0.336(4) 0.111(14) Uiso 1 1 d . . . . .

loop_
_atom_site_aniso_label
_atom_site_aniso_U_11
_atom_site_aniso_U_22
_atom_site_aniso_U_33
_atom_site_aniso_U_23
_atom_site_aniso_U_13
_atom_site_aniso_U_12
N2 0.0481(10) 0.0554(10) 0.0573(11) -0.0048(8) -0.0164(8) -0.0112(8)
N1 0.0474(10) 0.0543(11) 0.0621(11) 0.0008(8) -0.0154(8) -0.0131(8)
C10 0.0635(13) 0.0381(10) 0.0517(12) -0.0003(8) -0.0140(10) -0.0029(9)
C9 0.0528(12) 0.0444(11) 0.0590(13) -0.0011(9) -0.0097(10) -0.0088(9)
C1 0.0641(14) 0.0442(11) 0.0612(13) -0.0021(9) -0.0267(11) -0.0076(9)
C5 0.098(2) 0.0427(11) 0.0534(13) -0.0014(10) -0.0135(13) -0.0004(12)
C8 0.0607(15) 0.0636(15) 0.0836(19) 0.0016(13) -0.0074(13) -0.0181(12)
C6 0.105(3) 0.0567(15) 0.0603(16) 0.0054(12) 0.0104(16) -0.0008(15)
C13 0.0751(18) 0.0625(16) 0.0804(19) -0.0172(14) -0.0125(14) -0.0065(13)
C4 0.137(3) 0.0572(15) 0.0555(15) -0.0060(12) -0.0334(18) 0.0011(18)
C11 0.086(2) 0.0622(16) 0.0757(18) 0.0132(13) -0.0204(15) -0.0167(14)
C2 0.090(2) 0.0648(16) 0.087(2) -0.0038(14) -0.0453(17) -0.0172(14)
C7 0.076(2) 0.0672(17) 0.089(2) 0.0080(16) 0.0139(17) -0.0150(15)
C12 0.0491(14) 0.093(2) 0.096(2) -0.0115(17) -0.0141(14) -0.0111(14)
C14 0.0622(16) 0.107(2) 0.0755(18) 0.0003(16) -0.0307(14) -0.0114(16)
C3 0.136(3) 0.0685(18) 0.083(2) -0.0120(16) -0.064(2) -0.008(2)
Cl1 0.0566(4) 0.0713(4) 0.0677(4) -0.0017(3) -0.0185(3) -0.0194(3)
O4 0.059(3) 0.154(9) 0.103(5) -0.013(5) -0.035(3) -0.028(4)
O2 0.168(11) 0.106(7) 0.221(11) 0.032(7) -0.039(9) -0.076(7)
O3 0.142(8) 0.193(11) 0.086(5) 0.019(6) -0.044(5) 0.004(8)
O5 0.124(8) 0.109(6) 0.111(6) -0.024(4) -0.010(5) -0.001(5)
O8 0.336(18) 0.140(7) 0.233(11) -0.039(7) -0.186(12) 0.101(10)
O7 0.067(4) 0.286(17) 0.262(12) -0.011(11) 0.040(5) -0.008(6)
O6 0.249(10) 0.237(11) 0.094(4) -0.024(5) -0.068(5) -0.121(9)
O9 0.221(11) 0.179(9) 0.234(10) -0.062(8) -0.004(8) -0.148(9)

loop_
_atom_type_symbol
_atom_type_description
_atom_type_scat_dispersion_real
_atom_type_scat_dispersion_imag
_atom_type_scat_source
C C 0.0181 0.0091 'International Tables Vol C Tables 4.2.6.8 and 6.1.1.4'
H H 0.0000 0.0000 'International Tables Vol C Tables 4.2.6.8 and 6.1.1.4'
Cl Cl 0.3639 0.7018 'International Tables Vol C Tables 4.2.6.8 and 6.1.1.4'
N N 0.0311 0.0180 'International Tables Vol C Tables 4.2.6.8 and 6.1.1.4'
O O 0.0492 0.0322 'International Tables Vol C Tables 4.2.6.8 and 6.1.1.4'

loop_
_exptl_crystal_face_index_h
_exptl_crystal_face_index_k
_exptl_crystal_face_index_l
_exptl_crystal_face_perp_dist
3 3 7 0.0654
-5 -1 -1 0.1254
-3 3 2 0.0874
4 4 4 0.0905
5 1 1 0.1273
2 -4 -3 0.0995
-4 -2 3 0.1216
-2 2 5 0.0733
4 4 0 0.1056
4 2 -3 0.1102
2 -2 -5 0.0954
2 -2 7 0.0874
2 2 8 0.0567
-2 2 -7 0.0619
-1 5 1 0.1062
-1 -5 -5 0.0703
0 0 1 0.0069
0 0 -1 0.0137

loop_
_geom_angle_atom_site_label_1
_geom_angle_atom_site_label_2
_geom_angle_atom_site_label_3
_geom_angle
_geom_angle_site_symmetry_1
_geom_angle_site_symmetry_3
_geom_angle_publ_flag
C9 N2 C13 111.6(2) . . ?
C9 N2 C14 114.3(2) . . ?
C9 N2 H2 98.2(17) . . ?
C13 N2 C14 111.4(2) . . ?
C13 N2 H2 106.0(18) . . ?
C14 N2 H2 114.5(17) . . ?
C1 N1 C11 111.1(2) . . ?
C1 N1 C12 113.6(2) . . ?
C1 N1 H2 100(2) . . ?
C11 N1 C12 111.7(2) . . ?
C11 N1 H2 108(2) . . ?
C12 N1 H2 112(2) . . ?
C9 C10 C1 125.1(2) . . ?
C9 C10 C5 117.2(2) . . ?
C5 C10 C1 117.7(2) . . ?
C10 C9 N2 117.5(2) . . ?
C8 C9 N2 120.9(2) . . ?
C8 C9 C10 121.5(3) . . ?
C10 C1 N1 117.8(2) . . ?
C2 C1 N1 121.1(3) . . ?
C2 C1 C10 121.0(3) . . ?
C6 C5 C10 119.3(3) . . ?
C4 C5 C10 118.8(3) . . ?
C4 C5 C6 121.9(3) . . ?
C9 C8 H8 119.9 . . ?
C9 C8 C7 120.1(3) . . ?
C7 C8 H8 119.9 . . ?
C5 C6 H6 119.3 . . ?
C7 C6 C5 121.4(3) . . ?
C7 C6 H6 119.3 . . ?
N2 C13 H13A 109.5 . . ?
N2 C13 H13B 109.5 . . ?
N2 C13 H13C 109.5 . . ?
H13A C13 H13B 109.5 . . ?
H13A C13 H13C 109.5 . . ?
H13B C13 H13C 109.5 . . ?
C5 C4 H4 119.2 . . ?
C3 C4 C5 121.6(3) . . ?
C3 C4 H4 119.2 . . ?
N1 C11 H11A 109.5 . . ?
N1 C11 H11B 109.5 . . ?
N1 C11 H11C 109.5 . . ?
H11A C11 H11B 109.5 . . ?
H11A C11 H11C 109.5 . . ?
H11B C11 H11C 109.5 . . ?
C1 C2 H2A 119.8 . . ?
C1 C2 C3 120.4(3) . . ?
C3 C2 H2A 119.8 . . ?
C8 C7 H7 119.8 . . ?
C6 C7 C8 120.3(3) . . ?
C6 C7 H7 119.8 . . ?
N1 C12 H12A 109.5 . . ?
N1 C12 H12B 109.5 . . ?
N1 C12 H12C 109.5 . . ?
H12A C12 H12B 109.5 . . ?
H12A C12 H12C 109.5 . . ?
H12B C12 H12C 109.5 . . ?
N2 C14 H14A 109.5 . . ?
N2 C14 H14B 109.5 . . ?
N2 C14 H14C 109.5 . . ?
H14A C14 H14B 109.5 . . ?
H14A C14 H14C 109.5 . . ?
H14B C14 H14C 109.5 . . ?
C4 C3 C2 120.2(3) . . ?
C4 C3 H3 119.9 . . ?
C2 C3 H3 119.9 . . ?
O4 Cl1 O3 111.1(7) . . ?
O4 Cl1 O5 102.3(6) . . ?
O2 Cl1 O4 110.4(8) . . ?
O2 Cl1 O3 128.4(9) . . ?
O2 Cl1 O5 99.2(8) . . ?
O3 Cl1 O5 100.6(7) . . ?
O8 Cl1 O6 97.4(7) . . ?
O7 Cl1 O8 107.6(9) . . ?
O7 Cl1 O6 110.9(8) . . ?
O7 Cl1 O9 117.8(8) . . ?
O9 Cl1 O8 107.5(9) . . ?
O9 Cl1 O6 113.4(6) . . ?

loop_
_geom_bond_atom_site_label_1
_geom_bond_atom_site_label_2
_geom_bond_distance
_geom_bond_site_symmetry_2
_geom_bond_publ_flag
N2 C9 1.456(3) . ?
N2 C13 1.481(3) . ?
N2 C14 1.482(3) . ?
N2 H2 1.43(5) . ?
N1 C1 1.457(3) . ?
N1 C11 1.481(3) . ?
N1 C12 1.484(3) . ?
N1 H2 1.19(4) . ?
C10 C9 1.424(4) . ?
C10 C1 1.426(4) . ?
C10 C5 1.426(3) . ?
C9 C8 1.371(4) . ?
C1 C2 1.368(4) . ?
C5 C6 1.413(5) . ?
C5 C4 1.412(5) . ?
C8 H8 0.9300 . ?
C8 C7 1.400(5) . ?
C6 H6 0.9300 . ?
C6 C7 1.350(6) . ?
C13 H13A 0.9600 . ?
C13 H13B 0.9600 . ?
C13 H13C 0.9600 . ?
C4 H4 0.9300 . ?
C4 C3 1.353(6) . ?
C11 H11A 0.9600 . ?
C11 H11B 0.9600 . ?
C11 H11C 0.9600 . ?
C2 H2A 0.9300 . ?
C2 C3 1.397(5) . ?
C7 H7 0.9300 . ?
C12 H12A 0.9600 . ?
C12 H12B 0.9600 . ?
C12 H12C 0.9600 . ?
C14 H14A 0.9600 . ?
C14 H14B 0.9600 . ?
C14 H14C 0.9600 . ?
C3 H3 0.9300 . ?
Cl1 O4 1.378(6) . ?
Cl1 O2 1.345(8) . ?
Cl1 O3 1.381(7) . ?
Cl1 O5 1.460(7) . ?
Cl1 O8 1.384(7) . ?
Cl1 O7 1.306(6) . ?
Cl1 O6 1.386(5) . ?
Cl1 O9 1.339(6) . ?

loop_
_geom_torsion_atom_site_label_1
_geom_torsion_atom_site_label_2
_geom_torsion_atom_site_label_3
_geom_torsion_atom_site_label_4
_geom_torsion
_geom_torsion_site_symmetry_1
_geom_torsion_site_symmetry_2
_geom_torsion_site_symmetry_3
_geom_torsion_site_symmetry_4
_geom_torsion_publ_flag
N2 C9 C8 C7 -176.8(3) . . . . ?
N1 C1 C2 C3 -176.2(3) . . . . ?
C10 C9 C8 C7 0.0(4) . . . . ?
C10 C1 C2 C3 0.5(4) . . . . ?
C10 C5 C6 C7 -2.2(4) . . . . ?
C10 C5 C4 C3 -2.2(4) . . . . ?
C9 C10 C1 N1 -7.7(3) . . . . ?
C9 C10 C1 C2 175.5(2) . . . . ?
C9 C10 C5 C6 5.1(3) . . . . ?
C9 C10 C5 C4 -174.7(2) . . . . ?
C9 C8 C7 C6 3.1(5) . . . . ?
C1 C10 C9 N2 -7.3(3) . . . . ?
C1 C10 C9 C8 175.8(2) . . . . ?
C1 C10 C5 C6 -174.8(2) . . . . ?
C1 C10 C5 C4 5.4(3) . . . . ?
C1 C2 C3 C4 2.9(5) . . . . ?
C5 C10 C9 N2 172.8(2) . . . . ?
C5 C10 C9 C8 -4.1(4) . . . . ?
C5 C10 C1 N1 172.2(2) . . . . ?
C5 C10 C1 C2 -4.6(4) . . . . ?
C5 C6 C7 C8 -2.0(5) . . . . ?
C5 C4 C3 C2 -2.1(5) . . . . ?
C6 C5 C4 C3 178.0(3) . . . . ?
C13 N2 C9 C10 -99.4(3) . . . . ?
C13 N2 C9 C8 77.5(3) . . . . ?
C4 C5 C6 C7 177.6(3) . . . . ?
C11 N1 C1 C10 -100.5(3) . . . . ?
C11 N1 C1 C2 76.2(3) . . . . ?
C12 N1 C1 C10 132.5(2) . . . . ?
C12 N1 C1 C2 -50.7(3) . . . . ?
C14 N2 C9 C10 133.1(3) . . . . ?
C14 N2 C9 C8 -50.0(3) . . . . ?

loop_
_exptl_oxdiff_crystal_face_indexfrac_h
_exptl_oxdiff_crystal_face_indexfrac_k
_exptl_oxdiff_crystal_face_indexfrac_l
_exptl_oxdiff_crystal_face_x
_exptl_oxdiff_crystal_face_y
_exptl_oxdiff_crystal_face_z
2.5732 2.6526 7.1610 -0.4153 0.3959 0.8190
-5.2052 -0.5129 -1.2718 0.9830 0.1832 -0.0092
-3.3044 2.6928 2.1202 0.7322 0.1379 0.6669
3.9031 3.8643 4.3288 -0.6124 -0.1123 0.7825
5.2052 0.5129 1.2718 -0.9830 -0.1832 0.0092
1.7787 -3.7609 -3.3831 -0.4770 -0.0909 -0.8742
-4.0474 -1.9995 2.7917 0.6876 0.7260 -0.0092
-1.7517 2.4606 5.3396 0.4135 0.4391 0.7976
3.9101 4.0184 -0.1049 -0.5916 -0.6230 0.5118
4.0474 1.9995 -2.7917 -0.6876 -0.7260 0.0092
2.2322 -1.8666 -5.2281 -0.4827 -0.5119 -0.7106
1.8655 -2.4471 6.5335 -0.4780 0.8783 -0.0091
1.8658 1.9497 7.7047 -0.3092 0.5647 0.7651
-1.9956 1.5666 -7.2687 0.4709 -0.8646 -0.1754
-0.6683 4.9407 1.4408 0.3174 -0.3034 0.8984
-0.8901 -4.5565 -4.5866 0.0081 -0.0046 -1.0000
-0.0004 0.0003 0.9993 -0.0035 0.1115 0.0665
0.0004 -0.0003 -0.9993 0.0035 -0.1115 -0.0665
